data_7130177
loop_
_publ_author_name
'Batabyal, Monojit'
'Jain, Saket'
'Upadhyay, Aditya'
'Raju, Saravanan'
'Kumar, Sangit'

_publ_section_title
;
 A base-free copper-assisted synthesis of C2-symmetric spirotelluranes and
 biaryls based on divergent stoichiometry of Na2Te
;
_journal_name_full 'Chemical Communications'
_journal_paper_doi 10.1039/D2CC02181A
_journal_year 2022
_chemical_formula_moiety 'C34 H26 N4 O4'
_chemical_formula_sum 'C34 H26 N4 O4'
_chemical_formula_weight 554.59
_space_group_crystal_system triclinic
_space_group_IT_number 2
_space_group_name_Hall '-P 1'
_space_group_name_H-M_alt 'P -1'
_atom_sites_solution_hydrogens geom
_atom_sites_solution_primary direct
_audit_creation_date 2022-03-07
_audit_creation_method
;
Olex2 1.2
(compiled 2017.08.10 svn.r3458 for OlexSys, GUI svn.r5381)
;
_audit_update_record
;
2022-03-08 deposited with the CCDC.	2022-05-23 downloaded from the CCDC.
;
_cell_angle_alpha 79.2160(10)
_cell_angle_beta 83.650(2)
_cell_angle_gamma 85.0130(10)
_cell_formula_units_Z 2
_cell_length_a 7.2109(3)
_cell_length_b 13.1523(5)
_cell_length_c 14.1608(6)
_cell_measurement_reflns_used 8800
_cell_measurement_temperature 140(2)
_cell_measurement_theta_max 30.43
_cell_measurement_theta_min 2.85
_cell_volume 1308.18(9)
_computing_cell_refinement 'SAINT v8.37A (Bruker, 2015)'
_computing_data_reduction 'SAINT v8.37A (Bruker, 2015)'
_computing_molecular_graphics 'Olex2 (Dolomanov et al., 2009)'
_computing_publication_material 'Olex2 (Dolomanov et al., 2009)'
_computing_structure_refinement 'ShelXL (Sheldrick, 2015)'
_computing_structure_solution 'SIR2004 (Burla et al., 2007)'
_diffrn_ambient_temperature 139.99
_diffrn_measured_fraction_theta_full 0.996
_diffrn_measured_fraction_theta_max 0.988
_diffrn_measurement_device_type 'Bruker APEX-II CCD'
_diffrn_measurement_method '\f and \w scans'
_diffrn_radiation_type MoK\a
_diffrn_radiation_wavelength 0.71073
_diffrn_reflns_av_R_equivalents 0.0445
_diffrn_reflns_av_unetI/netI 0.0543
_diffrn_reflns_Laue_measured_fraction_full 0.996
_diffrn_reflns_Laue_measured_fraction_max 0.988
_diffrn_reflns_limit_h_max 9
_diffrn_reflns_limit_h_min -9
_diffrn_reflns_limit_k_max 17
_diffrn_reflns_limit_k_min -17
_diffrn_reflns_limit_l_max 19
_diffrn_reflns_limit_l_min -19
_diffrn_reflns_number 20958
_diffrn_reflns_point_group_measured_fraction_full 0.996
_diffrn_reflns_point_group_measured_fraction_max 0.988
_diffrn_reflns_theta_full 25.242
_diffrn_reflns_theta_max 28.699
_diffrn_reflns_theta_min 2.849
_diffrn_standards_number 0
_exptl_absorpt_coefficient_mu 0.094
_exptl_absorpt_correction_T_max 0.7461
_exptl_absorpt_correction_T_min 0.7075
_exptl_absorpt_correction_type none
_exptl_absorpt_process_details
;
SADABS-2014/5 (Bruker,2014/5) was used for absorption correction.
wR2(int) was 0.1052 before and 0.0528 after correction.
The Ratio of minimum to maximum transmission is 0.9483.
The \l/2 correction factor is 0.00150.
;
_exptl_crystal_colour brown
_exptl_crystal_density_diffrn 1.408
_exptl_crystal_description block
_exptl_crystal_F_000 580
_exptl_crystal_size_max 0.045
_exptl_crystal_size_mid 0.032
_exptl_crystal_size_min 0.027
_refine_diff_density_max 0.304
_refine_diff_density_min -0.262
_refine_diff_density_rms 0.052
_refine_ls_extinction_method none
_refine_ls_goodness_of_fit_ref 1.011
_refine_ls_hydrogen_treatment constr
_refine_ls_matrix_type full
_refine_ls_number_parameters 381
_refine_ls_number_reflns 6689
_refine_ls_number_restraints 0
_refine_ls_restrained_S_all 1.011
_refine_ls_R_factor_all 0.0822
_refine_ls_R_factor_gt 0.0517
_refine_ls_shift/su_max 0.000
_refine_ls_shift/su_mean 0.000
_refine_ls_structure_factor_coef Fsqd
_refine_ls_weighting_details 'w=1/[\s^2^(Fo^2^)+(0.0403P)^2^+0.7304P] where P=(Fo^2^+2Fc^2^)/3'
_refine_ls_weighting_scheme calc
_refine_ls_wR_factor_gt 0.1041
_refine_ls_wR_factor_ref 0.1164
_reflns_Friedel_coverage 0.000
_reflns_number_gt 4906
_reflns_number_total 6689
_reflns_threshold_expression 'I > 2\s(I)'
_cod_data_source_file d2cc02181a2.cif
_cod_data_source_block f1_a
_cod_database_code 7130177
_shelx_shelxl_version_number 2018/3
_shelx_space_group_comment
;
The symmetry employed for this shelxl refinement is uniquely defined
by the following loop, which should always be used as a source of
symmetry information in preference to the above space-group names.
They are only intended as comments.
;
_olex2_refinement_description
;
1. Fixed Uiso
 At 1.2 times of:
  All C(H) groups, All N(H) groups
 At 1.5 times of:
  All C(H,H,H) groups
2.a Aromatic/amide H refined with riding coordinates:
 N005(H005), N007(H007), C00A(H00A), C00C(H00C), C00F(H00F), C00G(H00G),
 C00I(H00I), C00L(H00L), C00U(H00U), C00V(H00V), C00W(H00W), C00X(H00X),
 C00Y(H00Y), C00Z(H00Z), C010(H010), C011(H011), C013(H013), C014(H014),
 C015(H015), C016(H016)
2.b Idealised Me refined as rotating group:
 C00Q(H00B,H00D,H00E), C00R(H00H,H00J,H00K)
;
_olex2_submission_special_instructions 'No special instructions were received'

loop_
_space_group_symop_operation_xyz
'x, y, z'
'-x, -y, -z'

loop_
_atom_site_label
_atom_site_type_symbol
_atom_site_fract_x
_atom_site_fract_y
_atom_site_fract_z
_atom_site_U_iso_or_equiv
_atom_site_adp_type
_atom_site_occupancy
_atom_site_site_symmetry_order
_atom_site_calc_flag
_atom_site_refinement_flags_posn
_atom_site_refinement_flags_adp
_atom_site_refinement_flags_occupancy
_atom_site_disorder_assembly
_atom_site_disorder_group
O001 O 0.20542(16) 0.06546(9) 0.05065(8) 0.0244(3) Uani 1 1 d . . . . .
O002 O 0.92062(16) 0.12679(8) 0.58355(8) 0.0230(3) Uani 1 1 d . . . . .
O003 O 0.31674(17) 0.24699(9) 0.38355(8) 0.0269(3) Uani 1 1 d . . . . .
O004 O 0.81664(17) 0.28392(9) 0.17851(8) 0.0263(3) Uani 1 1 d . . . . .
N005 N 0.75523(19) 0.38811(9) 0.29154(9) 0.0205(3) Uani 1 1 d . . . . .
H005 H 0.729884 0.385855 0.354101 0.025 Uiso 1 1 calc R . . . .
N006 N 0.64915(19) 0.54312(10) 0.38345(10) 0.0222(3) Uani 1 1 d . . . . .
N007 N 0.29431(19) 0.35924(10) 0.24035(9) 0.0210(3) Uani 1 1 d . . . . .
H007 H 0.301929 0.361181 0.177595 0.025 Uiso 1 1 calc R . . . .
N008 N 0.32961(19) 0.52838(11) 0.10641(10) 0.0238(3) Uani 1 1 d . . . . .
C009 C 0.3171(2) 0.08791(11) 0.11504(10) 0.0181(3) Uani 1 1 d . . . . .
C00A C 0.5946(2) 0.03890(11) 0.19637(11) 0.0185(3) Uani 1 1 d . . . . .
H00A H 0.705693 -0.004842 0.204715 0.022 Uiso 1 1 calc R . . . .
C00B C 0.8389(2) 0.11738(12) 0.50328(11) 0.0185(3) Uani 1 1 d . . . . .
C00C C 0.4802(2) 0.02462(11) 0.12830(11) 0.0193(3) Uani 1 1 d . . . . .
H00C H 0.513086 -0.028207 0.090795 0.023 Uiso 1 1 calc R . . . .
C00D C 0.3912(2) 0.18140(11) 0.23605(11) 0.0177(3) Uani 1 1 d . . . . .
C00E C 0.5520(2) 0.11555(11) 0.25330(11) 0.0168(3) Uani 1 1 d . . . . .
C00F C 0.8466(2) 0.20276(11) 0.42800(11) 0.0185(3) Uani 1 1 d . . . . .
H00F H 0.910412 0.261068 0.434139 0.022 Uiso 1 1 calc R . . . .
C00G C 0.2753(2) 0.16801(11) 0.16726(11) 0.0187(3) Uani 1 1 d . . . . .
H00G H 0.167463 0.213783 0.156074 0.022 Uiso 1 1 calc R . . . .
C00H C 0.7623(2) 0.20360(11) 0.34438(11) 0.0173(3) Uani 1 1 d . . . . .
C00I C 0.6699(2) 0.03205(11) 0.40836(11) 0.0185(3) Uani 1 1 d . . . . .
H00I H 0.611870 -0.027856 0.401187 0.022 Uiso 1 1 calc R . . . .
C00J C 0.7803(2) 0.29481(11) 0.26273(11) 0.0174(3) Uani 1 1 d . . . . .
C00K C 0.6669(2) 0.11799(11) 0.33433(11) 0.0171(3) Uani 1 1 d . . . . .
C00L C 0.7541(2) 0.03014(12) 0.49237(11) 0.0193(3) Uani 1 1 d . . . . .
H00L H 0.753587 -0.029920 0.541510 0.023 Uiso 1 1 calc R . . . .
C00M C 0.3316(2) 0.26448(12) 0.29533(11) 0.0186(3) Uani 1 1 d . . . . .
C00N C 0.2452(2) 0.45434(12) 0.27143(11) 0.0194(3) Uani 1 1 d . . . . .
C00O C 0.7641(2) 0.48792(11) 0.23531(11) 0.0188(3) Uani 1 1 d . . . . .
C00P C 0.2670(2) 0.54402(12) 0.19735(12) 0.0202(3) Uani 1 1 d . . . . .
C00Q C 0.0215(2) 0.11644(13) 0.05096(12) 0.0248(4) Uani 1 1 d . . . . .
H00B H -0.050538 0.089053 0.007679 0.037 Uiso 1 1 calc GR . . . .
H00D H 0.030590 0.191174 0.028785 0.037 Uiso 1 1 calc GR . . . .
H00E H -0.041472 0.103929 0.116645 0.037 Uiso 1 1 calc GR . . . .
C00R C 0.8863(2) 0.04884(13) 0.66742(11) 0.0258(4) Uani 1 1 d . . . . .
H00H H 0.942967 -0.018269 0.654550 0.039 Uiso 1 1 calc GR . . . .
H00J H 0.751128 0.044353 0.683348 0.039 Uiso 1 1 calc GR . . . .
H00K H 0.941186 0.067035 0.721819 0.039 Uiso 1 1 calc GR . . . .
C00S C 0.2253(2) 0.64375(12) 0.22146(12) 0.0235(3) Uani 1 1 d . . . . .
C00T C 0.7062(2) 0.56966(11) 0.28745(11) 0.0196(3) Uani 1 1 d . . . . .
C00U C 0.3536(2) 0.61117(13) 0.03865(13) 0.0285(4) Uani 1 1 d . . . . .
H00U H 0.397256 0.600993 -0.024920 0.034 Uiso 1 1 calc R . . . .
C00V C 0.1810(2) 0.46533(13) 0.36399(12) 0.0233(3) Uani 1 1 d . . . . .
H00V H 0.164513 0.405726 0.412858 0.028 Uiso 1 1 calc R . . . .
C00W C 0.1395(2) 0.56526(13) 0.38650(13) 0.0281(4) Uani 1 1 d . . . . .
H00W H 0.095415 0.572172 0.450889 0.034 Uiso 1 1 calc R . . . .
C00X C 0.5966(2) 0.61864(13) 0.43186(13) 0.0270(4) Uani 1 1 d . . . . .
H00X H 0.555744 0.600532 0.498575 0.032 Uiso 1 1 calc R . . . .
C00Y C 0.8235(2) 0.50964(13) 0.13869(12) 0.0244(4) Uani 1 1 d . . . . .
H00Y H 0.865171 0.455032 0.104409 0.029 Uiso 1 1 calc R . . . .
C00Z C 0.1613(2) 0.65232(13) 0.31782(13) 0.0285(4) Uani 1 1 d . . . . .
H00Z H 0.133259 0.718876 0.334828 0.034 Uiso 1 1 calc R . . . .
C010 C 0.8222(3) 0.61414(13) 0.09060(13) 0.0292(4) Uani 1 1 d . . . . .
H010 H 0.861513 0.629030 0.023483 0.035 Uiso 1 1 calc R . . . .
C011 C 0.3183(2) 0.71337(13) 0.05502(14) 0.0310(4) Uani 1 1 d . . . . .
H011 H 0.338916 0.770410 0.003830 0.037 Uiso 1 1 calc R . . . .
C012 C 0.7080(2) 0.67384(12) 0.23827(12) 0.0246(4) Uani 1 1 d . . . . .
C013 C 0.7656(3) 0.69394(13) 0.13851(13) 0.0298(4) Uani 1 1 d . . . . .
H013 H 0.765049 0.763441 0.104499 0.036 Uiso 1 1 calc R . . . .
C014 C 0.6513(3) 0.75122(13) 0.29450(14) 0.0339(4) Uani 1 1 d . . . . .
H014 H 0.650793 0.822313 0.264967 0.041 Uiso 1 1 calc R . . . .
C015 C 0.2539(2) 0.72943(13) 0.14554(14) 0.0301(4) Uani 1 1 d . . . . .
H015 H 0.228100 0.798106 0.157747 0.036 Uiso 1 1 calc R . . . .
C016 C 0.5975(3) 0.72487(13) 0.39054(14) 0.0346(4) Uani 1 1 d . . . . .
H016 H 0.561441 0.776712 0.428809 0.042 Uiso 1 1 calc R . . . .

loop_
_atom_site_aniso_label
_atom_site_aniso_U_11
_atom_site_aniso_U_22
_atom_site_aniso_U_33
_atom_site_aniso_U_23
_atom_site_aniso_U_13
_atom_site_aniso_U_12
O001 0.0258(6) 0.0248(6) 0.0257(6) -0.0124(5) -0.0077(5) 0.0040(5)
O002 0.0314(7) 0.0194(6) 0.0182(5) -0.0026(4) -0.0046(5) -0.0005(5)
O003 0.0337(7) 0.0262(6) 0.0203(6) -0.0070(5) -0.0025(5) 0.0058(5)
O004 0.0368(7) 0.0204(6) 0.0212(6) -0.0039(5) 0.0010(5) -0.0028(5)
N005 0.0296(8) 0.0129(6) 0.0179(6) -0.0003(5) -0.0003(5) -0.0035(5)
N006 0.0237(7) 0.0172(6) 0.0253(7) -0.0028(5) -0.0027(6) -0.0019(5)
N007 0.0290(8) 0.0161(6) 0.0189(6) -0.0074(5) -0.0025(5) 0.0020(5)
N008 0.0223(7) 0.0232(7) 0.0260(7) -0.0057(6) -0.0029(6) 0.0015(6)
C009 0.0211(8) 0.0172(7) 0.0159(7) -0.0028(6) -0.0005(6) -0.0029(6)
C00A 0.0174(8) 0.0137(7) 0.0227(8) -0.0016(6) 0.0021(6) 0.0006(6)
C00B 0.0174(8) 0.0188(7) 0.0187(7) -0.0049(6) -0.0005(6) 0.0031(6)
C00C 0.0238(8) 0.0137(7) 0.0202(8) -0.0059(6) 0.0030(6) 0.0001(6)
C00D 0.0200(8) 0.0132(7) 0.0193(7) -0.0032(6) 0.0014(6) -0.0012(6)
C00E 0.0177(8) 0.0133(7) 0.0183(7) -0.0006(5) 0.0006(6) -0.0027(6)
C00F 0.0189(8) 0.0138(7) 0.0229(8) -0.0050(6) 0.0001(6) -0.0012(6)
C00G 0.0196(8) 0.0146(7) 0.0211(8) -0.0028(6) -0.0013(6) 0.0012(6)
C00H 0.0172(8) 0.0132(7) 0.0201(7) -0.0019(6) 0.0009(6) 0.0014(6)
C00I 0.0172(8) 0.0129(7) 0.0249(8) -0.0034(6) 0.0006(6) -0.0024(6)
C00J 0.0159(7) 0.0151(7) 0.0211(8) -0.0020(6) -0.0020(6) -0.0022(6)
C00K 0.0152(7) 0.0142(7) 0.0214(7) -0.0036(6) -0.0001(6) 0.0008(6)
C00L 0.0185(8) 0.0162(7) 0.0208(8) -0.0004(6) 0.0018(6) 0.0012(6)
C00M 0.0150(7) 0.0188(7) 0.0231(8) -0.0071(6) -0.0028(6) 0.0009(6)
C00N 0.0173(8) 0.0166(7) 0.0267(8) -0.0092(6) -0.0063(6) 0.0031(6)
C00O 0.0198(8) 0.0146(7) 0.0214(8) 0.0018(6) -0.0056(6) -0.0041(6)
C00P 0.0158(8) 0.0193(8) 0.0273(8) -0.0074(6) -0.0061(6) 0.0012(6)
C00Q 0.0235(9) 0.0231(8) 0.0299(9) -0.0080(7) -0.0072(7) 0.0004(7)
C00R 0.0286(9) 0.0290(9) 0.0177(8) -0.0005(6) -0.0008(7) 0.0009(7)
C00S 0.0189(8) 0.0171(8) 0.0362(9) -0.0078(7) -0.0085(7) 0.0024(6)
C00T 0.0170(8) 0.0159(7) 0.0251(8) 0.0009(6) -0.0053(6) -0.0032(6)
C00U 0.0233(9) 0.0289(9) 0.0311(9) -0.0014(7) -0.0016(7) 0.0009(7)
C00V 0.0231(9) 0.0216(8) 0.0262(8) -0.0088(6) -0.0036(7) 0.0033(6)
C00W 0.0294(10) 0.0284(9) 0.0294(9) -0.0151(7) -0.0048(7) 0.0050(7)
C00X 0.0283(9) 0.0215(8) 0.0311(9) -0.0050(7) -0.0006(7) -0.0029(7)
C00Y 0.0265(9) 0.0223(8) 0.0245(8) -0.0011(6) -0.0042(7) -0.0063(7)
C00Z 0.0307(10) 0.0195(8) 0.0396(10) -0.0153(7) -0.0100(8) 0.0052(7)
C010 0.0334(10) 0.0277(9) 0.0238(9) 0.0069(7) -0.0061(7) -0.0091(7)
C011 0.0243(9) 0.0226(8) 0.0423(11) 0.0041(7) -0.0044(8) -0.0002(7)
C012 0.0225(9) 0.0158(7) 0.0339(9) 0.0024(6) -0.0069(7) -0.0028(6)
C013 0.0325(10) 0.0183(8) 0.0345(10) 0.0090(7) -0.0070(8) -0.0048(7)
C014 0.0395(11) 0.0126(8) 0.0474(11) 0.0000(7) -0.0031(9) -0.0030(7)
C015 0.0253(9) 0.0182(8) 0.0480(11) -0.0074(8) -0.0092(8) 0.0025(7)
C016 0.0404(11) 0.0184(8) 0.0452(11) -0.0105(8) 0.0023(9) -0.0008(8)

loop_
_atom_type_symbol
_atom_type_description
_atom_type_scat_dispersion_real
_atom_type_scat_dispersion_imag
_atom_type_scat_source
C C 0.0033 0.0016 'International Tables Vol C Tables 4.2.6.8 and 6.1.1.4'
H H 0.0000 0.0000 'International Tables Vol C Tables 4.2.6.8 and 6.1.1.4'
N N 0.0061 0.0033 'International Tables Vol C Tables 4.2.6.8 and 6.1.1.4'
O O 0.0106 0.0060 'International Tables Vol C Tables 4.2.6.8 and 6.1.1.4'

loop_
_geom_angle_atom_site_label_1
_geom_angle_atom_site_label_2
_geom_angle_atom_site_label_3
_geom_angle
_geom_angle_site_symmetry_1
_geom_angle_site_symmetry_3
_geom_angle_publ_flag
C009 O001 C00Q 116.42(12) . . ?
C00B O002 C00R 116.68(12) . . ?
C00J N005 H005 115.5 . . ?
C00J N005 C00O 128.94(13) . . ?
C00O N005 H005 115.5 . . ?
C00X N006 C00T 117.77(14) . . ?
C00M N007 H007 116.0 . . ?
C00M N007 C00N 128.07(13) . . ?
C00N N007 H007 116.0 . . ?
C00U N008 C00P 117.52(15) . . ?
O001 C009 C00C 116.50(13) . . ?
O001 C009 C00G 124.01(14) . . ?
C00C C009 C00G 119.49(14) . . ?
C00C C00A H00A 118.9 . . ?
C00C C00A C00E 122.22(14) . . ?
C00E C00A H00A 118.9 . . ?
O002 C00B C00F 115.79(13) . . ?
O002 C00B C00L 124.66(13) . . ?
C00L C00B C00F 119.54(14) . . ?
C009 C00C H00C 120.2 . . ?
C00A C00C C009 119.70(14) . . ?
C00A C00C H00C 120.2 . . ?
C00E C00D C00M 121.04(14) . . ?
C00G C00D C00E 121.00(14) . . ?
C00G C00D C00M 117.85(13) . . ?
C00A C00E C00D 117.23(14) . . ?
C00A C00E C00K 119.57(13) . . ?
C00D C00E C00K 122.96(13) . . ?
C00B C00F H00F 119.5 . . ?
C00H C00F C00B 120.91(14) . . ?
C00H C00F H00F 119.5 . . ?
C009 C00G C00D 120.24(14) . . ?
C009 C00G H00G 119.9 . . ?
C00D C00G H00G 119.9 . . ?
C00F C00H C00J 119.63(13) . . ?
C00F C00H C00K 120.22(13) . . ?
C00K C00H C00J 120.10(13) . . ?
C00K C00I H00I 118.6 . . ?
C00L C00I H00I 118.6 . . ?
C00L C00I C00K 122.75(14) . . ?
O004 C00J N005 124.01(14) . . ?
O004 C00J C00H 122.09(14) . . ?
N005 C00J C00H 113.90(13) . . ?
C00H C00K C00E 124.68(13) . . ?
C00I C00K C00E 117.68(13) . . ?
C00I C00K C00H 117.50(14) . . ?
C00B C00L C00I 118.90(14) . . ?
C00B C00L H00L 120.5 . . ?
C00I C00L H00L 120.5 . . ?
O003 C00M N007 124.37(14) . . ?
O003 C00M C00D 122.65(14) . . ?
N007 C00M C00D 112.97(13) . . ?
N007 C00N C00P 114.63(13) . . ?
C00V C00N N007 125.22(14) . . ?
C00V C00N C00P 120.15(14) . . ?
N005 C00O C00T 114.15(13) . . ?
C00Y C00O N005 125.40(15) . . ?
C00Y C00O C00T 120.45(14) . . ?
N008 C00P C00N 117.60(14) . . ?
N008 C00P C00S 123.23(15) . . ?
C00S C00P C00N 119.17(15) . . ?
O001 C00Q H00B 109.5 . . ?
O001 C00Q H00D 109.5 . . ?
O001 C00Q H00E 109.5 . . ?
H00B C00Q H00D 109.5 . . ?
H00B C00Q H00E 109.5 . . ?
H00D C00Q H00E 109.5 . . ?
O002 C00R H00H 109.5 . . ?
O002 C00R H00J 109.5 . . ?
O002 C00R H00K 109.5 . . ?
H00H C00R H00J 109.5 . . ?
H00H C00R H00K 109.5 . . ?
H00J C00R H00K 109.5 . . ?
C00P C00S C015 116.51(16) . . ?
C00Z C00S C00P 119.21(15) . . ?
C00Z C00S C015 124.28(15) . . ?
N006 C00T C00O 117.71(13) . . ?
N006 C00T C012 122.96(15) . . ?
C012 C00T C00O 119.32(15) . . ?
N008 C00U H00U 118.1 . . ?
N008 C00U C011 123.82(17) . . ?
C011 C00U H00U 118.1 . . ?
C00N C00V H00V 120.1 . . ?
C00N C00V C00W 119.84(15) . . ?
C00W C00V H00V 120.1 . . ?
C00V C00W H00W 119.3 . . ?
C00Z C00W C00V 121.43(16) . . ?
C00Z C00W H00W 119.3 . . ?
N006 C00X H00X 118.1 . . ?
N006 C00X C016 123.86(17) . . ?
C016 C00X H00X 118.1 . . ?
C00O C00Y H00Y 120.3 . . ?
C00O C00Y C010 119.38(16) . . ?
C010 C00Y H00Y 120.3 . . ?
C00S C00Z H00Z 119.9 . . ?
C00W C00Z C00S 120.19(15) . . ?
C00W C00Z H00Z 119.9 . . ?
C00Y C010 H010 119.3 . . ?
C013 C010 C00Y 121.42(16) . . ?
C013 C010 H010 119.3 . . ?
C00U C011 H011 120.6 . . ?
C015 C011 C00U 118.90(16) . . ?
C015 C011 H011 120.6 . . ?
C013 C012 C00T 119.07(16) . . ?
C013 C012 C014 124.47(15) . . ?
C014 C012 C00T 116.45(16) . . ?
C010 C013 C012 120.33(15) . . ?
C010 C013 H013 119.8 . . ?
C012 C013 H013 119.8 . . ?
C012 C014 H014 119.7 . . ?
C016 C014 C012 120.60(15) . . ?
C016 C014 H014 119.7 . . ?
C00S C015 H015 120.0 . . ?
C011 C015 C00S 120.02(16) . . ?
C011 C015 H015 120.0 . . ?
C00X C016 H016 120.8 . . ?
C014 C016 C00X 118.32(17) . . ?
C014 C016 H016 120.8 . . ?

loop_
_geom_bond_atom_site_label_1
_geom_bond_atom_site_label_2
_geom_bond_distance
_geom_bond_site_symmetry_2
_geom_bond_publ_flag
O001 C009 1.3683(18) . ?
O001 C00Q 1.4333(19) . ?
O002 C00B 1.3667(18) . ?
O002 C00R 1.4305(18) . ?
O003 C00M 1.2215(19) . ?
O004 C00J 1.2246(18) . ?
N005 H005 0.8800 . ?
N005 C00J 1.3556(19) . ?
N005 C00O 1.4048(18) . ?
N006 C00T 1.365(2) . ?
N006 C00X 1.316(2) . ?
N007 H007 0.8800 . ?
N007 C00M 1.363(2) . ?
N007 C00N 1.4064(19) . ?
N008 C00P 1.363(2) . ?
N008 C00U 1.320(2) . ?
C009 C00C 1.390(2) . ?
C009 C00G 1.391(2) . ?
C00A H00A 0.9500 . ?
C00A C00C 1.384(2) . ?
C00A C00E 1.399(2) . ?
C00B C00F 1.396(2) . ?
C00B C00L 1.387(2) . ?
C00C H00C 0.9500 . ?
C00D C00E 1.401(2) . ?
C00D C00G 1.396(2) . ?
C00D C00M 1.505(2) . ?
C00E C00K 1.494(2) . ?
C00F H00F 0.9500 . ?
C00F C00H 1.387(2) . ?
C00G H00G 0.9500 . ?
C00H C00J 1.506(2) . ?
C00H C00K 1.406(2) . ?
C00I H00I 0.9500 . ?
C00I C00K 1.391(2) . ?
C00I C00L 1.390(2) . ?
C00L H00L 0.9500 . ?
C00N C00P 1.431(2) . ?
C00N C00V 1.371(2) . ?
C00O C00T 1.423(2) . ?
C00O C00Y 1.372(2) . ?
C00P C00S 1.416(2) . ?
C00Q H00B 0.9800 . ?
C00Q H00D 0.9800 . ?
C00Q H00E 0.9800 . ?
C00R H00H 0.9800 . ?
C00R H00J 0.9800 . ?
C00R H00K 0.9800 . ?
C00S C00Z 1.413(2) . ?
C00S C015 1.416(2) . ?
C00T C012 1.417(2) . ?
C00U H00U 0.9500 . ?
C00U C011 1.403(2) . ?
C00V H00V 0.9500 . ?
C00V C00W 1.409(2) . ?
C00W H00W 0.9500 . ?
C00W C00Z 1.365(3) . ?
C00X H00X 0.9500 . ?
C00X C016 1.411(2) . ?
C00Y H00Y 0.9500 . ?
C00Y C010 1.415(2) . ?
C00Z H00Z 0.9500 . ?
C010 H010 0.9500 . ?
C010 C013 1.363(3) . ?
C011 H011 0.9500 . ?
C011 C015 1.362(3) . ?
C012 C013 1.410(2) . ?
C012 C014 1.413(3) . ?
C013 H013 0.9500 . ?
C014 H014 0.9500 . ?
C014 C016 1.360(3) . ?
C015 H015 0.9500 . ?
C016 H016 0.9500 . ?

loop_
_geom_torsion_atom_site_label_1
_geom_torsion_atom_site_label_2
_geom_torsion_atom_site_label_3
_geom_torsion_atom_site_label_4
_geom_torsion
_geom_torsion_site_symmetry_1
_geom_torsion_site_symmetry_2
_geom_torsion_site_symmetry_3
_geom_torsion_site_symmetry_4
_geom_torsion_publ_flag
O001 C009 C00C C00A -176.27(13) . . . . ?
O001 C009 C00G C00D 175.91(13) . . . . ?
O002 C00B C00F C00H -177.59(13) . . . . ?
O002 C00B C00L C00I 177.59(14) . . . . ?
N005 C00O C00T N006 -0.3(2) . . . . ?
N005 C00O C00T C012 -179.62(14) . . . . ?
N005 C00O C00Y C010 178.92(15) . . . . ?
N006 C00T C012 C013 -178.74(15) . . . . ?
N006 C00T C012 C014 1.6(2) . . . . ?
N006 C00X C016 C014 1.7(3) . . . . ?
N007 C00N C00P N008 0.7(2) . . . . ?
N007 C00N C00P C00S -178.60(14) . . . . ?
N007 C00N C00V C00W 178.85(16) . . . . ?
N008 C00P C00S C00Z -179.93(15) . . . . ?
N008 C00P C00S C015 -0.7(2) . . . . ?
N008 C00U C011 C015 -0.6(3) . . . . ?
C00A C00E C00K C00H 123.19(16) . . . . ?
C00A C00E C00K C00I -61.22(19) . . . . ?
C00B C00F C00H C00J -177.31(14) . . . . ?
C00B C00F C00H C00K 0.2(2) . . . . ?
C00C C009 C00G C00D -3.3(2) . . . . ?
C00C C00A C00E C00D -2.7(2) . . . . ?
C00C C00A C00E C00K 171.86(13) . . . . ?
C00D C00E C00K C00H -62.6(2) . . . . ?
C00D C00E C00K C00I 112.98(17) . . . . ?
C00E C00A C00C C009 0.0(2) . . . . ?
C00E C00D C00G C009 0.6(2) . . . . ?
C00E C00D C00M O003 -50.5(2) . . . . ?
C00E C00D C00M N007 130.36(15) . . . . ?
C00F C00B C00L C00I -3.4(2) . . . . ?
C00F C00H C00J O004 135.22(16) . . . . ?
C00F C00H C00J N005 -43.9(2) . . . . ?
C00F C00H C00K C00E 172.21(14) . . . . ?
C00F C00H C00K C00I -3.4(2) . . . . ?
C00G C009 C00C C00A 3.0(2) . . . . ?
C00G C00D C00E C00A 2.3(2) . . . . ?
C00G C00D C00E C00K -171.99(13) . . . . ?
C00G C00D C00M O003 125.76(17) . . . . ?
C00G C00D C00M N007 -53.38(19) . . . . ?
C00J N005 C00O C00T 172.09(15) . . . . ?
C00J N005 C00O C00Y -8.4(3) . . . . ?
C00J C00H C00K C00E -10.3(2) . . . . ?
C00J C00H C00K C00I 174.08(14) . . . . ?
C00K C00H C00J O004 -42.3(2) . . . . ?
C00K C00H C00J N005 138.57(15) . . . . ?
C00K C00I C00L C00B 0.0(2) . . . . ?
C00L C00B C00F C00H 3.3(2) . . . . ?
C00L C00I C00K C00E -172.58(14) . . . . ?
C00L C00I C00K C00H 3.3(2) . . . . ?
C00M N007 C00N C00P 162.86(15) . . . . ?
C00M N007 C00N C00V -17.1(3) . . . . ?
C00M C00D C00E C00A 178.48(13) . . . . ?
C00M C00D C00E C00K 4.2(2) . . . . ?
C00M C00D C00G C009 -175.67(14) . . . . ?
C00N N007 C00M O003 4.5(3) . . . . ?
C00N N007 C00M C00D -176.39(14) . . . . ?
C00N C00P C00S C00Z -0.7(2) . . . . ?
C00N C00P C00S C015 178.56(14) . . . . ?
C00N C00V C00W C00Z 0.2(3) . . . . ?
C00O N005 C00J O004 0.1(3) . . . . ?
C00O N005 C00J C00H 179.24(14) . . . . ?
C00O C00T C012 C013 0.6(2) . . . . ?
C00O C00T C012 C014 -179.14(15) . . . . ?
C00O C00Y C010 C013 1.0(3) . . . . ?
C00P N008 C00U C011 0.0(3) . . . . ?
C00P C00N C00V C00W -1.1(2) . . . . ?
C00P C00S C00Z C00W -0.2(3) . . . . ?
C00P C00S C015 C011 0.0(2) . . . . ?
C00Q O001 C009 C00C 167.97(13) . . . . ?
C00Q O001 C009 C00G -11.2(2) . . . . ?
C00R O002 C00B C00F 169.32(13) . . . . ?
C00R O002 C00B C00L -11.6(2) . . . . ?
C00T N006 C00X C016 -0.6(3) . . . . ?
C00T C00O C00Y C010 -1.6(2) . . . . ?
C00T C012 C013 C010 -1.2(3) . . . . ?
C00T C012 C014 C016 -0.4(3) . . . . ?
C00U N008 C00P C00N -178.55(15) . . . . ?
C00U N008 C00P C00S 0.7(2) . . . . ?
C00U C011 C015 C00S 0.6(3) . . . . ?
C00V C00N C00P N008 -179.38(15) . . . . ?
C00V C00N C00P C00S 1.3(2) . . . . ?
C00V C00W C00Z C00S 0.5(3) . . . . ?
C00X N006 C00T C00O 179.59(15) . . . . ?
C00X N006 C00T C012 -1.1(2) . . . . ?
C00Y C00O C00T N006 -179.79(14) . . . . ?
C00Y C00O C00T C012 0.9(2) . . . . ?
C00Y C010 C013 C012 0.5(3) . . . . ?
C00Z C00S C015 C011 179.21(17) . . . . ?
C012 C014 C016 C00X -1.1(3) . . . . ?
C013 C012 C014 C016 179.93(18) . . . . ?
C014 C012 C013 C010 178.45(18) . . . . ?
C015 C00S C00Z C00W -179.38(17) . . . . ?
